data_2020115
loop_
_publ_author_name
'Kim, Young-Inn'
'Song, Young-Kwang'
'Kim, Daeyoung'
'Kang, Sung Kwon'

_publ_section_title
;
 Photoluminescence properties of a cationic trinuclear zinc(II) complex
 with the tetradentate Schiff base ligand
 6-methyl-2-({[(pyridin-2-yl)methyl]imino}methyl)phenolate
;
_journal_coeditor_code YO3013
_journal_issue 10
_journal_name_full 'Acta Crystallographica Section C'
_journal_page_first
;
;
_journal_paper_doi 10.1107/S2053229615017015
_journal_volume 71
_journal_year 2015
_chemical_formula_iupac '[Zn3 (C14 H13 N2 O)4] (P F6)2, C H4 O'
_chemical_formula_moiety 'C56 H52 N8 O4 Zn3 2+, 2(F6 P -), C H4 O'
_chemical_formula_sum 'C57 H56 F12 N8 O5 P2 Zn3'
_chemical_formula_weight 1419.14
_chemical_name_systematic
;Tetrakis[6-methyl-2-({[(pyridin-2-yl)methyl]imino}methyl)phenolato-1:2\k^8^<i>N</i>,<i>N</i>',<i>O</i>:<i>O</i>;3:2\k^8^<i>N</i>,<i>N</i>',<i>O</i>:<i>O</i>]trizinc(II)
hexafluoridophosphate methanol monosolvate
;
_space_group_crystal_system monoclinic
_space_group_IT_number 14
_space_group_name_Hall '-P 2ybc'
_space_group_name_H-M_alt 'P 1 21/c 1'
_symmetry_space_group_name_Hall '-P 2ybc'
_symmetry_space_group_name_H-M 'P 1 21/c 1'
_atom_sites_solution_hydrogens geom
_audit_creation_method SHELXL-2013
_cell_angle_alpha 90
_cell_angle_beta 94.00(3)
_cell_angle_gamma 90
_cell_formula_units_Z 4
_cell_length_a 14.460(3)
_cell_length_b 21.116(4)
_cell_length_c 19.607(4)
_cell_measurement_reflns_used 3870
_cell_measurement_temperature 173(2)
_cell_measurement_theta_max 19.925
_cell_measurement_theta_min 2.295
_cell_volume 5972(2)
_computing_cell_refinement
;
SAINT (Bruker, 2002)
;
_computing_data_collection
;
SMART (Bruker, 2002)
;
_computing_data_reduction
;
SAINT (Bruker, 2002)
;
_computing_molecular_graphics
;
ORTEP-3 for Windows (Farrugia, 2012)
;
_computing_publication_material
;
publCIF (Westrip, 2010)
;
_computing_structure_refinement
;
SHELXL2013 (Sheldrick, 2015)
;
_computing_structure_solution
;
SHELXS97 (Sheldrick, 2008)
;
_diffrn_ambient_temperature 173(2)
_diffrn_measured_fraction_theta_full 1.000
_diffrn_measured_fraction_theta_max 0.995
_diffrn_measurement_device_type 'Bruker SMART CCD area-detector'
_diffrn_measurement_method '\f and \w scans'
_diffrn_radiation_monochromator graphite
_diffrn_radiation_source 'fine-focus sealed tube'
_diffrn_radiation_type MoK\a
_diffrn_radiation_wavelength 0.71073
_diffrn_reflns_av_R_equivalents 0.1175
_diffrn_reflns_limit_h_max 19
_diffrn_reflns_limit_h_min -18
_diffrn_reflns_limit_k_max 28
_diffrn_reflns_limit_k_min -27
_diffrn_reflns_limit_l_max 26
_diffrn_reflns_limit_l_min -26
_diffrn_reflns_number 58982
_diffrn_reflns_theta_full 25.242
_diffrn_reflns_theta_max 28.305
_diffrn_reflns_theta_min 1.710
_exptl_absorpt_coefficient_mu 1.341
_exptl_absorpt_correction_T_max 0.904
_exptl_absorpt_correction_T_min 0.828
_exptl_absorpt_correction_type multi-scan
_exptl_absorpt_process_details
;
(SADABS; Bruker, 2002)
;
_exptl_crystal_colour colorless
_exptl_crystal_density_diffrn 1.578
_exptl_crystal_description block
_exptl_crystal_F_000 2888
_exptl_crystal_size_max 0.13
_exptl_crystal_size_mid 0.11
_exptl_crystal_size_min 0.07
_refine_diff_density_max 1.241
_refine_diff_density_min -0.568
_refine_ls_extinction_method none
_refine_ls_goodness_of_fit_ref 1.010
_refine_ls_hydrogen_treatment constr
_refine_ls_matrix_type full
_refine_ls_number_parameters 790
_refine_ls_number_reflns 14777
_refine_ls_number_restraints 0
_refine_ls_restrained_S_all 1.010
_refine_ls_R_factor_all 0.1872
_refine_ls_R_factor_gt 0.0709
_refine_ls_shift/su_max 0.001
_refine_ls_shift/su_mean 0.000
_refine_ls_structure_factor_coef Fsqd
_refine_ls_weighting_details 'w=1/[\s^2^(Fo^2^)+(0.0932P)^2^] where P=(Fo^2^+2Fc^2^)/3'
_refine_ls_weighting_scheme calc
_refine_ls_wR_factor_gt 0.1629
_refine_ls_wR_factor_ref 0.2137
_reflns_number_gt 6278
_reflns_number_total 14777
_reflns_threshold_expression I>2\s(I)
_cod_data_source_file yo3013sup1.cif
_cod_data_source_block I
_cod_database_code 2020115
_shelx_space_group_comment
;
The symmetry employed for this shelxl refinement is uniquely defined
by the following loop, which should always be used as a source of
symmetry information in preference to the above space-group names.
They are only intended as comments.
;
_shelxl_version_number .2013

loop_
_space_group_symop_operation_xyz
'x, y, z'
'-x, y+1/2, -z+1/2'
'-x, -y, -z'
'x, -y-1/2, z-1/2'

loop_
_atom_site_type_symbol
_atom_site_label
_atom_site_fract_x
_atom_site_fract_y
_atom_site_fract_z
_atom_site_U_iso_or_equiv
_atom_site_adp_type
_atom_site_calc_flag
_atom_site_occupancy
Zn Zn1 0.79162(5) 0.71368(3) 0.36056(3) 0.03344(19) Uani d 1
N N1 0.8594(4) 0.7172(2) 0.2670(2) 0.0409(13) Uani d 1
C C2 0.9066(5) 0.6691(3) 0.2408(3) 0.0462(17) Uani d 1
H H2 0.9113 0.6313 0.2650 0.055 Uiso calc 1
C C3 0.9480(6) 0.6731(4) 0.1807(4) 0.070(2) Uani d 1
H H3 0.9784 0.6386 0.1632 0.084 Uiso calc 1
C C4 0.9431(7) 0.7297(5) 0.1470(4) 0.087(3) Uani d 1
H H4 0.9710 0.7341 0.1059 0.105 Uiso calc 1
C C5 0.8968(6) 0.7809(4) 0.1733(4) 0.068(2) Uani d 1
H H5 0.8934 0.8197 0.1508 0.082 Uiso calc 1
C C6 0.8552(5) 0.7719(3) 0.2354(3) 0.0441(16) Uani d 1
C C7 0.8027(5) 0.8256(3) 0.2662(3) 0.0514(18) Uani d 1
H H7A 0.8413 0.8632 0.2691 0.062 Uiso calc 1
H H7B 0.7477 0.8352 0.2368 0.062 Uiso calc 1
N N8 0.7755(4) 0.8088(2) 0.3348(2) 0.0383(12) Uani d 1
C C9 0.7697(4) 0.8531(3) 0.3785(3) 0.0459(17) Uani d 1
H H9 0.7801 0.8943 0.3642 0.055 Uiso calc 1
C C10 0.7475(4) 0.8436(3) 0.4502(3) 0.0408(15) Uani d 1
C C11 0.7172(4) 0.7868(3) 0.4774(3) 0.0374(15) Uani d 1
C C12 0.7000(4) 0.7835(3) 0.5475(3) 0.0446(16) Uani d 1
C C13 0.7187(5) 0.8361(4) 0.5876(4) 0.060(2) Uani d 1
H H13 0.7113 0.8335 0.6343 0.072 Uiso calc 1
C C14 0.7479(5) 0.8921(4) 0.5611(4) 0.067(2) Uani d 1
H H14 0.7570 0.9273 0.5894 0.080 Uiso calc 1
C C15 0.7637(5) 0.8967(3) 0.4932(4) 0.059(2) Uani d 1
H H15 0.7850 0.9344 0.4756 0.071 Uiso calc 1
O O16 0.7004(3) 0.73561(18) 0.43802(18) 0.0349(9) Uani d 1
C C17 0.6688(5) 0.7203(3) 0.5761(3) 0.0561(19) Uani d 1
H H17A 0.6138 0.7062 0.5503 0.084 Uiso calc 1
H H17B 0.6560 0.7256 0.6231 0.084 Uiso calc 1
H H17C 0.7171 0.6895 0.5728 0.084 Uiso calc 1
N N18 0.9189(3) 0.7242(2) 0.4238(2) 0.0366(12) Uani d 1
C C19 0.9728(5) 0.7759(3) 0.4317(3) 0.0486(17) Uani d 1
H H19 0.9548 0.8119 0.4069 0.058 Uiso calc 1
C C20 1.0527(4) 0.7793(3) 0.4737(3) 0.0424(16) Uani d 1
H H20 1.0891 0.8157 0.4766 0.051 Uiso calc 1
C C21 1.0759(5) 0.7256(3) 0.5114(3) 0.0498(18) Uani d 1
H H21 1.1279 0.7255 0.5421 0.060 Uiso calc 1
C C22 1.0221(5) 0.6730(3) 0.5033(3) 0.0495(18) Uani d 1
H H22 1.0389 0.6366 0.5279 0.059 Uiso calc 1
C C23 0.9438(4) 0.6722(3) 0.4596(3) 0.0366(15) Uani d 1
C C24 0.8856(4) 0.6143(3) 0.4497(3) 0.0401(15) Uani d 1
H H24A 0.9252 0.5780 0.4433 0.048 Uiso calc 1
H H24B 0.8525 0.6069 0.4903 0.048 Uiso calc 1
N N25 0.8189(3) 0.6207(2) 0.3904(2) 0.0365(12) Uani d 1
C C26 0.7952(4) 0.5727(3) 0.3540(3) 0.0420(16) Uani d 1
H H26 0.8262 0.5350 0.3648 0.050 Uiso calc 1
C C27 0.7254(4) 0.5708(3) 0.2980(3) 0.0387(15) Uani d 1
C C28 0.6581(4) 0.6191(3) 0.2840(3) 0.0338(14) Uani d 1
C C29 0.5852(4) 0.6098(3) 0.2337(3) 0.0383(15) Uani d 1
C C30 0.5828(5) 0.5544(3) 0.1966(3) 0.0491(18) Uani d 1
H H30 0.5352 0.5485 0.1628 0.059 Uiso calc 1
C C31 0.6483(6) 0.5070(3) 0.2076(3) 0.0545(19) Uani d 1
H H31 0.6446 0.4701 0.1817 0.065 Uiso calc 1
C C32 0.7188(5) 0.5153(3) 0.2574(3) 0.0462(17) Uani d 1
H H32 0.7633 0.4837 0.2646 0.055 Uiso calc 1
O O33 0.6623(3) 0.67419(18) 0.31933(18) 0.0346(10) Uani d 1
C C34 0.5140(5) 0.6611(3) 0.2214(3) 0.0531(19) Uani d 1
H H34A 0.4637 0.6457 0.1914 0.080 Uiso calc 1
H H34B 0.5419 0.6970 0.2009 0.080 Uiso calc 1
H H34C 0.4908 0.6735 0.2642 0.080 Uiso calc 1
Zn Zn2 0.58596(5) 0.70283(3) 0.39106(3) 0.03423(19) Uani d 1
Zn Zn3 0.37979(5) 0.71103(3) 0.42360(3) 0.0355(2) Uani d 1
N N35 0.3122(3) 0.6627(2) 0.5047(2) 0.0381(12) Uani d 1
C C36 0.2519(4) 0.6139(3) 0.4966(3) 0.0433(16) Uani d 1
H H36 0.2398 0.5968 0.4532 0.052 Uiso calc 1
C C37 0.2082(5) 0.5889(3) 0.5499(4) 0.0507(18) Uani d 1
H H37 0.1683 0.5546 0.5428 0.061 Uiso calc 1
C C38 0.2231(5) 0.6144(3) 0.6139(4) 0.0543(19) Uani d 1
H H38 0.1916 0.5989 0.6501 0.065 Uiso calc 1
C C39 0.2852(5) 0.6631(3) 0.6237(3) 0.0487(17) Uani d 1
H H39 0.2973 0.6806 0.6669 0.058 Uiso calc 1
C C40 0.3299(4) 0.6859(3) 0.5680(3) 0.0392(15) Uani d 1
C C41 0.4020(5) 0.7362(3) 0.5766(3) 0.0457(17) Uani d 1
H H41A 0.3791 0.7700 0.6044 0.055 Uiso calc 1
H H41B 0.4569 0.7186 0.6009 0.055 Uiso calc 1
N N42 0.4278(3) 0.7628(2) 0.5115(2) 0.0373(12) Uani d 1
C C43 0.4673(4) 0.8177(3) 0.5139(3) 0.0401(15) Uani d 1
H H43 0.4765 0.8366 0.5567 0.048 Uiso calc 1
C C44 0.4990(4) 0.8527(3) 0.4556(3) 0.0364(14) Uani d 1
C C45 0.5049(4) 0.8253(3) 0.3902(3) 0.0336(14) Uani d 1
C C46 0.5371(5) 0.8629(3) 0.3380(3) 0.0455(16) Uani d 1
C C47 0.5639(5) 0.9250(3) 0.3506(4) 0.0513(18) Uani d 1
H H47 0.5851 0.9496 0.3155 0.062 Uiso calc 1
C C48 0.5592(5) 0.9510(3) 0.4161(4) 0.0499(18) Uani d 1
H H48 0.5781 0.9925 0.4248 0.060 Uiso calc 1
C C49 0.5266(4) 0.9146(3) 0.4670(3) 0.0445(16) Uani d 1
H H49 0.5230 0.9319 0.5103 0.053 Uiso calc 1
O O50 0.4841(3) 0.76417(18) 0.37719(19) 0.0351(9) Uani d 1
C C51 0.5446(6) 0.8336(3) 0.2678(3) 0.059(2) Uani d 1
H H51A 0.5810 0.7957 0.2721 0.089 Uiso calc 1
H H51B 0.5738 0.8632 0.2389 0.089 Uiso calc 1
H H51C 0.4837 0.8236 0.2480 0.089 Uiso calc 1
N N52 0.2718(3) 0.7736(2) 0.3802(3) 0.0409(13) Uani d 1
C C53 0.2604(5) 0.8345(3) 0.3977(4) 0.0476(17) Uani d 1
H H53 0.2959 0.8512 0.4348 0.057 Uiso calc 1
C C54 0.1962(5) 0.8734(4) 0.3610(4) 0.060(2) Uani d 1
H H54 0.1902 0.9157 0.3729 0.072 Uiso calc 1
C C55 0.1417(6) 0.8480(4) 0.3068(4) 0.065(2) Uani d 1
H H55 0.0974 0.8728 0.2827 0.079 Uiso calc 1
C C56 0.1538(5) 0.7856(4) 0.2892(4) 0.063(2) Uani d 1
H H56 0.1194 0.7680 0.2522 0.076 Uiso calc 1
C C57 0.2188(5) 0.7491(3) 0.3280(3) 0.0444(16) Uani d 1
C C58 0.2323(5) 0.6803(4) 0.3123(4) 0.067(2) Uani d 1
H H58A 0.1798 0.6565 0.3269 0.081 Uiso calc 1
H H58B 0.2338 0.6751 0.2632 0.081 Uiso calc 1
N N59 0.3177(4) 0.6545(3) 0.3458(3) 0.0457(14) Uani d 1
C C60 0.3370(5) 0.5974(3) 0.3312(3) 0.0463(17) Uani d 1
H H60 0.2974 0.5774 0.2986 0.056 Uiso calc 1
C C61 0.4145(5) 0.5607(3) 0.3603(3) 0.0437(16) Uani d 1
C C62 0.4864(5) 0.5839(3) 0.4052(3) 0.0397(15) Uani d 1
C C63 0.5581(5) 0.5435(3) 0.4317(3) 0.0425(16) Uani d 1
C C64 0.5545(5) 0.4795(3) 0.4124(4) 0.059(2) Uani d 1
H H64 0.6004 0.4519 0.4299 0.071 Uiso calc 1
C C65 0.4842(6) 0.4568(3) 0.3680(4) 0.068(2) Uani d 1
H H65 0.4845 0.4144 0.3551 0.082 Uiso calc 1
C C66 0.4143(5) 0.4951(3) 0.3425(3) 0.0547(19) Uani d 1
H H66 0.3666 0.4786 0.3135 0.066 Uiso calc 1
O O67 0.4918(3) 0.64598(18) 0.42335(19) 0.0380(10) Uani d 1
C C68 0.6329(5) 0.5674(3) 0.4809(4) 0.0551(19) Uani d 1
H H68A 0.6636 0.6024 0.4609 0.083 Uiso calc 1
H H68B 0.6768 0.5342 0.4916 0.083 Uiso calc 1
H H68C 0.6064 0.5811 0.5220 0.083 Uiso calc 1
P P69 0.23276(15) 0.60244(10) 0.10196(11) 0.0597(6) Uani d 1
F F70 0.2366(4) 0.5326(3) 0.1279(4) 0.155(3) Uani d 1
F F71 0.2338(4) 0.6694(2) 0.0648(4) 0.121(2) Uani d 1
F F72 0.1475(5) 0.6126(4) 0.1376(5) 0.211(4) Uani d 1
F F73 0.3280(5) 0.5925(3) 0.0692(4) 0.158(3) Uani d 1
F F74 0.2923(6) 0.6305(5) 0.1620(3) 0.198(4) Uani d 1
F F75 0.1769(7) 0.5775(4) 0.0397(3) 0.204(4) Uani d 1
P P76 0.06957(15) 0.48600(10) 0.35167(10) 0.0575(5) Uani d 1
F F77 0.0108(5) 0.4809(3) 0.4135(4) 0.184(4) Uani d 1
F F78 0.1364(4) 0.4333(3) 0.3850(3) 0.127(2) Uani d 1
F F79 0.0009(5) 0.5335(4) 0.3191(4) 0.183(4) Uani d 1
F F80 0.1226(5) 0.4857(4) 0.2868(3) 0.146(3) Uani d 1
F F81 0.0150(6) 0.4296(4) 0.3190(5) 0.209(4) Uani d 1
F F82 0.1303(8) 0.5347(4) 0.3815(5) 0.252(5) Uani d 1
O O83 0.0362(7) 0.4363(4) 0.1470(4) 0.129(3) Uani d 1
H H83 0.0480 0.4596 0.1799 0.194 Uiso calc 1
C C84 0.0020(8) 0.4727(6) 0.0906(7) 0.160(6) Uani d 1
H H84A -0.0438 0.5018 0.1048 0.240 Uiso calc 1
H H84B -0.0256 0.4452 0.0558 0.240 Uiso calc 1
H H84C 0.0520 0.4957 0.0726 0.240 Uiso calc 1

loop_
_atom_site_aniso_label
_atom_site_aniso_U_11
_atom_site_aniso_U_22
_atom_site_aniso_U_33
_atom_site_aniso_U_12
_atom_site_aniso_U_13
_atom_site_aniso_U_23
Zn1 0.0405(4) 0.0277(4) 0.0321(4) 0.0005(3) 0.0031(3) 0.0016(3)
N1 0.047(3) 0.041(3) 0.036(3) -0.001(3) 0.006(2) 0.004(3)
C2 0.050(4) 0.041(4) 0.049(4) -0.001(3) 0.017(3) 0.000(3)
C3 0.089(6) 0.058(5) 0.069(5) -0.010(4) 0.041(5) -0.003(4)
C4 0.108(8) 0.093(7) 0.067(5) -0.025(6) 0.049(5) -0.012(5)
C5 0.105(7) 0.056(5) 0.046(4) -0.019(5) 0.022(4) 0.013(4)
C6 0.052(4) 0.043(4) 0.036(3) -0.014(3) -0.001(3) 0.005(3)
C7 0.071(5) 0.039(4) 0.044(4) -0.005(4) 0.004(4) 0.017(3)
N8 0.051(3) 0.027(3) 0.037(3) 0.004(2) 0.002(2) 0.002(2)
C9 0.053(4) 0.024(3) 0.060(4) 0.005(3) -0.004(3) 0.000(3)
C10 0.040(4) 0.036(4) 0.045(4) 0.007(3) 0.001(3) -0.012(3)
C11 0.039(4) 0.037(4) 0.036(3) 0.008(3) -0.004(3) -0.006(3)
C12 0.042(4) 0.056(5) 0.036(3) 0.014(3) -0.002(3) -0.010(3)
C13 0.067(5) 0.067(6) 0.045(4) 0.019(4) 0.000(4) -0.023(4)
C14 0.072(6) 0.054(5) 0.073(5) 0.014(4) -0.010(4) -0.036(4)
C15 0.061(5) 0.052(5) 0.062(5) 0.008(4) -0.005(4) -0.014(4)
O16 0.038(2) 0.035(2) 0.032(2) -0.0026(19) -0.0024(18) -0.0092(18)
C17 0.062(5) 0.067(5) 0.039(4) 0.007(4) 0.005(3) -0.005(4)
N18 0.042(3) 0.031(3) 0.038(3) -0.003(2) 0.004(2) 0.002(2)
C19 0.053(5) 0.047(4) 0.047(4) 0.000(4) 0.008(3) 0.002(3)
C20 0.037(4) 0.047(4) 0.043(4) -0.012(3) 0.002(3) 0.001(3)
C21 0.036(4) 0.060(5) 0.053(4) -0.002(3) -0.006(3) -0.010(4)
C22 0.043(4) 0.048(4) 0.056(4) 0.009(3) -0.004(4) 0.003(3)
C23 0.033(4) 0.040(4) 0.038(3) 0.005(3) 0.005(3) -0.002(3)
C24 0.044(4) 0.035(4) 0.041(3) 0.002(3) 0.002(3) 0.007(3)
N25 0.049(3) 0.027(3) 0.034(3) 0.001(2) 0.000(2) 0.001(2)
C26 0.055(4) 0.023(3) 0.049(4) 0.003(3) 0.013(3) 0.002(3)
C27 0.052(4) 0.030(4) 0.034(3) -0.005(3) 0.005(3) -0.003(3)
C28 0.043(4) 0.029(3) 0.030(3) -0.008(3) 0.006(3) -0.001(3)
C29 0.050(4) 0.037(4) 0.028(3) -0.008(3) 0.005(3) -0.002(3)
C30 0.071(5) 0.043(4) 0.033(3) -0.019(4) 0.002(3) -0.002(3)
C31 0.088(6) 0.032(4) 0.044(4) -0.009(4) 0.007(4) -0.011(3)
C32 0.072(5) 0.022(3) 0.047(4) 0.000(3) 0.018(4) 0.000(3)
O33 0.043(3) 0.032(2) 0.029(2) -0.0015(19) 0.0036(18) -0.0062(18)
C34 0.066(5) 0.050(5) 0.042(4) 0.001(4) -0.011(3) 0.001(3)
Zn2 0.0379(4) 0.0325(4) 0.0324(3) 0.0004(3) 0.0031(3) -0.0019(3)
Zn3 0.0383(4) 0.0325(4) 0.0356(4) 0.0008(3) 0.0017(3) -0.0039(3)
N35 0.041(3) 0.033(3) 0.041(3) 0.000(2) 0.005(2) 0.000(2)
C36 0.041(4) 0.032(4) 0.057(4) 0.003(3) 0.004(3) -0.001(3)
C37 0.046(4) 0.029(4) 0.077(5) 0.000(3) 0.006(4) 0.013(4)
C38 0.057(5) 0.049(5) 0.058(5) 0.003(4) 0.013(4) 0.020(4)
C39 0.055(5) 0.046(4) 0.047(4) -0.001(3) 0.012(3) 0.008(3)
C40 0.043(4) 0.033(4) 0.042(4) 0.007(3) 0.003(3) 0.004(3)
C41 0.063(5) 0.041(4) 0.033(3) -0.002(3) 0.004(3) 0.002(3)
N42 0.041(3) 0.032(3) 0.039(3) 0.003(2) 0.004(2) -0.003(2)
C43 0.044(4) 0.040(4) 0.036(3) 0.006(3) -0.003(3) -0.007(3)
C44 0.039(4) 0.025(3) 0.045(3) 0.005(3) 0.004(3) -0.003(3)
C45 0.036(4) 0.027(3) 0.039(3) 0.002(3) 0.004(3) 0.002(3)
C46 0.056(5) 0.034(4) 0.045(4) 0.011(3) -0.003(3) 0.003(3)
C47 0.057(5) 0.042(4) 0.056(4) 0.007(3) 0.006(4) 0.011(3)
C48 0.055(5) 0.026(4) 0.068(5) 0.001(3) 0.004(4) 0.007(3)
C49 0.047(4) 0.032(4) 0.054(4) 0.004(3) 0.003(3) -0.006(3)
O50 0.041(3) 0.027(2) 0.037(2) 0.0044(19) 0.0024(18) -0.0030(18)
C51 0.093(6) 0.051(5) 0.034(4) -0.007(4) 0.005(4) 0.005(3)
N52 0.040(3) 0.041(3) 0.042(3) -0.001(2) 0.004(2) 0.003(3)
C53 0.043(4) 0.045(4) 0.055(4) 0.003(3) 0.006(3) 0.004(3)
C54 0.057(5) 0.058(5) 0.067(5) 0.014(4) 0.013(4) 0.016(4)
C55 0.062(6) 0.064(6) 0.070(5) 0.017(4) 0.004(4) 0.025(5)
C56 0.057(5) 0.079(6) 0.053(4) 0.008(4) 0.000(4) 0.011(4)
C57 0.049(4) 0.046(4) 0.037(3) 0.002(3) -0.002(3) 0.005(3)
C58 0.066(6) 0.058(5) 0.074(5) 0.009(4) -0.022(4) -0.016(4)
N59 0.046(4) 0.042(4) 0.048(3) 0.000(3) -0.005(3) -0.002(3)
C60 0.063(5) 0.034(4) 0.042(4) -0.010(3) 0.005(3) -0.003(3)
C61 0.065(5) 0.030(4) 0.038(3) -0.005(3) 0.017(3) -0.003(3)
C62 0.053(4) 0.032(4) 0.037(3) -0.001(3) 0.019(3) 0.001(3)
C63 0.058(5) 0.029(4) 0.043(4) 0.003(3) 0.020(3) 0.000(3)
C64 0.065(5) 0.045(5) 0.068(5) 0.017(4) 0.016(4) 0.004(4)
C65 0.112(7) 0.027(4) 0.067(5) 0.010(4) 0.011(5) -0.018(4)
C66 0.080(6) 0.040(4) 0.043(4) -0.002(4) -0.001(4) -0.013(3)
O67 0.045(3) 0.029(2) 0.041(2) 0.0034(19) 0.009(2) -0.0007(19)
C68 0.060(5) 0.042(4) 0.064(5) 0.005(4) 0.008(4) 0.017(4)
P69 0.0568(14) 0.0609(14) 0.0607(12) 0.0013(10) -0.0005(10) -0.0025(11)
F70 0.134(5) 0.115(5) 0.218(7) 0.007(4) 0.040(5) 0.100(5)
F71 0.096(4) 0.069(4) 0.191(6) -0.001(3) -0.042(4) 0.029(4)
F72 0.124(6) 0.200(8) 0.325(11) -0.007(5) 0.140(7) -0.099(8)
F73 0.132(6) 0.096(5) 0.258(9) 0.021(4) 0.103(6) 0.057(5)
F74 0.192(8) 0.318(11) 0.079(4) -0.126(8) -0.029(5) -0.003(6)
F75 0.338(11) 0.154(6) 0.105(5) -0.157(7) -0.081(6) 0.025(5)
P76 0.0661(14) 0.0483(12) 0.0595(12) -0.0011(10) 0.0135(10) 0.0038(10)
F77 0.225(8) 0.160(6) 0.187(7) 0.108(6) 0.151(6) 0.104(6)
F78 0.140(5) 0.135(5) 0.106(4) 0.059(4) 0.005(4) 0.021(4)
F79 0.184(7) 0.193(7) 0.181(7) 0.135(6) 0.091(6) 0.120(6)
F80 0.160(6) 0.191(7) 0.093(4) 0.053(5) 0.058(4) 0.017(4)
F81 0.219(9) 0.138(7) 0.256(10) -0.059(6) -0.072(8) -0.027(7)
F82 0.324(13) 0.175(8) 0.246(10) -0.154(9) -0.060(9) -0.064(7)
O83 0.159(7) 0.118(6) 0.110(6) -0.024(6) 0.005(6) -0.004(5)
C84 0.143(11) 0.157(12) 0.173(13) -0.053(9) -0.039(10) 0.103(11)

loop_
_atom_type_symbol
_atom_type_description
_atom_type_scat_dispersion_real
_atom_type_scat_dispersion_imag
_atom_type_scat_source
C C 0.0033 0.0016 'International Tables Vol C Tables 4.2.6.8 and 6.1.1.4'
H H 0.0000 0.0000 'International Tables Vol C Tables 4.2.6.8 and 6.1.1.4'
N N 0.0061 0.0033 'International Tables Vol C Tables 4.2.6.8 and 6.1.1.4'
O O 0.0106 0.0060 'International Tables Vol C Tables 4.2.6.8 and 6.1.1.4'
Zn Zn 0.2839 1.4301 'International Tables Vol C Tables 4.2.6.8 and 6.1.1.4'
F F 0.0171 0.0103 'International Tables Vol C Tables 4.2.6.8 and 6.1.1.4'
P P 0.1023 0.0942 'International Tables Vol C Tables 4.2.6.8 and 6.1.1.4'

loop_
_geom_angle_atom_site_label_1
_geom_angle_atom_site_label_2
_geom_angle_atom_site_label_3
_geom_angle
_geom_angle_publ_flag
N25 Zn1 N8 175.0(2) ?
N25 Zn1 O16 96.87(17) y
N8 Zn1 O16 84.17(17) y
N25 Zn1 N1 100.63(19) y
N8 Zn1 N1 79.0(2) y
O16 Zn1 N1 161.17(18) ?
N25 Zn1 O33 83.27(18) y
N8 Zn1 O33 101.73(18) y
O16 Zn1 O33 77.71(14) y
N1 Zn1 O33 97.42(17) y
N25 Zn1 N18 78.33(19) ?
N8 Zn1 N18 96.7(2) ?
O16 Zn1 N18 96.50(16) ?
N1 Zn1 N18 93.81(19) y
O33 Zn1 N18 159.93(17) ?
N25 Zn1 Zn2 92.41(14) ?
N8 Zn1 Zn2 91.47(14) ?
O16 Zn1 Zn2 39.14(10) ?
N1 Zn1 Zn2 132.39(14) ?
O33 Zn1 Zn2 38.69(10) ?
N18 Zn1 Zn2 133.75(13) ?
C6 N1 C2 119.5(5) ?
C6 N1 Zn1 115.2(4) ?
C2 N1 Zn1 125.2(4) ?
N1 C2 C3 123.3(7) ?
N1 C2 H2 118.3 ?
C3 C2 H2 118.3 ?
C2 C3 C4 117.6(7) ?
C2 C3 H3 121.2 ?
C4 C3 H3 121.2 ?
C3 C4 C5 120.7(7) ?
C3 C4 H4 119.7 ?
C5 C4 H4 119.7 ?
C4 C5 C6 117.6(7) ?
C4 C5 H5 121.2 ?
C6 C5 H5 121.2 ?
N1 C6 C5 121.3(7) ?
N1 C6 C7 118.7(5) ?
C5 C6 C7 120.0(6) ?
N8 C7 C6 110.9(5) ?
N8 C7 H7A 109.5 ?
C6 C7 H7A 109.5 ?
N8 C7 H7B 109.5 ?
C6 C7 H7B 109.5 ?
H7A C7 H7B 108.0 ?
C9 N8 C7 118.1(5) ?
C9 N8 Zn1 123.9(4) ?
C7 N8 Zn1 115.0(4) ?
N8 C9 C10 124.6(6) ?
N8 C9 H9 117.7 ?
C10 C9 H9 117.7 ?
C11 C10 C15 119.8(6) ?
C11 C10 C9 125.1(5) ?
C15 C10 C9 115.0(6) ?
O16 C11 C10 121.4(5) ?
O16 C11 C12 118.9(6) ?
C10 C11 C12 119.6(6) ?
C13 C12 C11 118.4(7) ?
C13 C12 C17 123.1(6) ?
C11 C12 C17 118.4(6) ?
C14 C13 C12 122.2(7) ?
C14 C13 H13 118.9 ?
C12 C13 H13 118.9 ?
C15 C14 C13 120.4(7) ?
C15 C14 H14 119.8 ?
C13 C14 H14 119.8 ?
C14 C15 C10 119.6(7) ?
C14 C15 H15 120.2 ?
C10 C15 H15 120.2 ?
C11 O16 Zn2 131.8(4) ?
C11 O16 Zn1 119.4(4) ?
Zn2 O16 Zn1 97.62(15) ?
C12 C17 H17A 109.5 ?
C12 C17 H17B 109.5 ?
H17A C17 H17B 109.5 ?
C12 C17 H17C 109.5 ?
H17A C17 H17C 109.5 ?
H17B C17 H17C 109.5 ?
C23 N18 C19 118.3(6) ?
C23 N18 Zn1 113.9(4) ?
C19 N18 Zn1 127.9(4) ?
N18 C19 C20 124.6(6) ?
N18 C19 H19 117.7 ?
C20 C19 H19 117.7 ?
C19 C20 C21 116.1(6) ?
C19 C20 H20 121.9 ?
C21 C20 H20 121.9 ?
C22 C21 C20 119.5(6) ?
C22 C21 H21 120.2 ?
C20 C21 H21 120.2 ?
C21 C22 C23 121.6(7) ?
C21 C22 H22 119.2 ?
C23 C22 H22 119.2 ?
N18 C23 C22 119.8(6) ?
N18 C23 C24 118.4(6) ?
C22 C23 C24 121.8(6) ?
N25 C24 C23 111.3(5) ?
N25 C24 H24A 109.4 ?
C23 C24 H24A 109.4 ?
N25 C24 H24B 109.4 ?
C23 C24 H24B 109.4 ?
H24A C24 H24B 108.0 ?
C26 N25 C24 120.5(5) ?
C26 N25 Zn1 123.9(4) ?
C24 N25 Zn1 114.4(4) ?
N25 C26 C27 126.6(6) ?
N25 C26 H26 116.7 ?
C27 C26 H26 116.7 ?
C32 C27 C28 117.8(6) ?
C32 C27 C26 117.9(6) ?
C28 C27 C26 124.1(5) ?
O33 C28 C29 118.9(5) ?
O33 C28 C27 120.8(5) ?
C29 C28 C27 120.3(5) ?
C30 C29 C28 118.6(6) ?
C30 C29 C34 122.4(6) ?
C28 C29 C34 118.9(5) ?
C29 C30 C31 122.6(7) ?
C29 C30 H30 118.7 ?
C31 C30 H30 118.7 ?
C32 C31 C30 119.1(6) ?
C32 C31 H31 120.5 ?
C30 C31 H31 120.5 ?
C31 C32 C27 121.5(6) ?
C31 C32 H32 119.3 ?
C27 C32 H32 119.3 ?
C28 O33 Zn2 129.1(3) ?
C28 O33 Zn1 122.1(4) ?
Zn2 O33 Zn1 97.47(16) ?
C29 C34 H34A 109.5 ?
C29 C34 H34B 109.5 ?
H34A C34 H34B 109.5 ?
C29 C34 H34C 109.5 ?
H34A C34 H34C 109.5 ?
H34B C34 H34C 109.5 ?
O33 Zn2 O67 119.14(16) y
O33 Zn2 O16 86.94(16) y
O67 Zn2 O16 130.43(16) y
O33 Zn2 O50 124.23(16) ?
O67 Zn2 O50 85.26(16) y
O16 Zn2 O50 115.57(17) ?
O33 Zn2 Zn1 43.84(12) ?
O67 Zn2 Zn1 144.30(12) ?
O16 Zn2 Zn1 43.25(11) ?
O50 Zn2 Zn1 130.38(12) ?
O33 Zn2 Zn3 140.33(12) ?
O67 Zn2 Zn3 42.69(11) ?
O16 Zn2 Zn3 132.53(11) ?
O50 Zn2 Zn3 43.02(11) ?
Zn1 Zn2 Zn3 172.50(3) ?
N59 Zn3 N42 171.5(2) ?
N59 Zn3 O67 85.28(19) ?
N42 Zn3 O67 97.42(17) ?
N59 Zn3 O50 105.67(18) y
N42 Zn3 O50 82.80(17) ?
O67 Zn3 O50 77.13(15) y
N59 Zn3 N52 78.6(2) ?
N42 Zn3 N52 100.97(19) ?
O67 Zn3 N52 156.86(17) ?
O50 Zn3 N52 91.31(17) y
N59 Zn3 N35 94.2(2) ?
N42 Zn3 N35 77.63(19) ?
O67 Zn3 N35 94.59(17) y
O50 Zn3 N35 157.60(17) ?
N52 Zn3 N35 102.94(19) y
N59 Zn3 Zn2 100.88(15) ?
N42 Zn3 Zn2 86.06(13) ?
O67 Zn3 Zn2 38.56(11) ?
O50 Zn3 Zn2 38.96(10) ?
N52 Zn3 Zn2 128.97(13) ?
N35 Zn3 Zn2 127.74(14) ?
C40 N35 C36 117.8(5) ?
C40 N35 Zn3 116.0(4) ?
C36 N35 Zn3 126.2(4) ?
N35 C36 C37 122.3(6) ?
N35 C36 H36 118.8 ?
C37 C36 H36 118.8 ?
C36 C37 C38 119.9(7) ?
C36 C37 H37 120.1 ?
C38 C37 H37 120.1 ?
C37 C38 C39 119.0(6) ?
C37 C38 H38 120.5 ?
C39 C38 H38 120.5 ?
C38 C39 C40 119.0(7) ?
C38 C39 H39 120.5 ?
C40 C39 H39 120.5 ?
N35 C40 C39 122.0(6) ?
N35 C40 C41 116.8(5) ?
C39 C40 C41 121.2(6) ?
N42 C41 C40 113.2(5) ?
N42 C41 H41A 108.9 ?
C40 C41 H41A 108.9 ?
N42 C41 H41B 108.9 ?
C40 C41 H41B 108.9 ?
H41A C41 H41B 107.8 ?
C43 N42 C41 116.8(5) ?
C43 N42 Zn3 127.7(4) ?
C41 N42 Zn3 115.0(4) ?
N42 C43 C44 126.0(6) ?
N42 C43 H43 117.0 ?
C44 C43 H43 117.0 ?
C49 C44 C45 120.0(6) ?
C49 C44 C43 117.0(6) ?
C45 C44 C43 122.9(5) ?
O50 C45 C46 119.1(5) ?
O50 C45 C44 122.5(5) ?
C46 C45 C44 118.4(5) ?
C47 C46 C45 120.6(6) ?
C47 C46 C51 120.7(6) ?
C45 C46 C51 118.7(6) ?
C46 C47 C48 120.2(6) ?
C46 C47 H47 119.9 ?
C48 C47 H47 119.9 ?
C49 C48 C47 119.3(6) ?
C49 C48 H48 120.3 ?
C47 C48 H48 120.3 ?
C48 C49 C44 121.5(6) ?
C48 C49 H49 119.2 ?
C44 C49 H49 119.2 ?
C45 O50 Zn2 116.7(3) ?
C45 O50 Zn3 125.4(3) ?
Zn2 O50 Zn3 98.02(16) ?
C46 C51 H51A 109.5 ?
C46 C51 H51B 109.5 ?
H51A C51 H51B 109.5 ?
C46 C51 H51C 109.5 ?
H51A C51 H51C 109.5 ?
H51B C51 H51C 109.5 ?
C57 N52 C53 119.4(6) ?
C57 N52 Zn3 114.9(4) ?
C53 N52 Zn3 125.4(4) ?
N52 C53 C54 121.3(7) ?
N52 C53 H53 119.4 ?
C54 C53 H53 119.4 ?
C55 C54 C53 119.3(7) ?
C55 C54 H54 120.4 ?
C53 C54 H54 120.4 ?
C56 C55 C54 119.1(7) ?
C56 C55 H55 120.5 ?
C54 C55 H55 120.5 ?
C55 C56 C57 118.9(7) ?
C55 C56 H56 120.5 ?
C57 C56 H56 120.5 ?
N52 C57 C56 122.0(7) ?
N52 C57 C58 117.1(6) ?
C56 C57 C58 120.9(7) ?
N59 C58 C57 112.7(6) ?
N59 C58 H58A 109.0 ?
C57 C58 H58A 109.0 ?
N59 C58 H58B 109.0 ?
C57 C58 H58B 109.0 ?
H58A C58 H58B 107.8 ?
C60 N59 C58 116.3(6) ?
C60 N59 Zn3 128.0(5) ?
C58 N59 Zn3 114.9(4) ?
N59 C60 C61 126.4(6) ?
N59 C60 H60 116.8 ?
C61 C60 H60 116.8 ?
C62 C61 C66 118.8(7) ?
C62 C61 C60 125.5(6) ?
C66 C61 C60 115.7(6) ?
O67 C62 C61 121.9(6) ?
O67 C62 C63 117.3(6) ?
C61 C62 C63 120.8(6) ?
C64 C63 C62 118.0(7) ?
C64 C63 C68 121.0(6) ?
C62 C63 C68 120.9(6) ?
C65 C64 C63 121.1(7) ?
C65 C64 H64 119.4 ?
C63 C64 H64 119.4 ?
C66 C65 C64 121.5(7) ?
C66 C65 H65 119.3 ?
C64 C65 H65 119.3 ?
C65 C66 C61 119.8(7) ?
C65 C66 H66 120.1 ?
C61 C66 H66 120.1 ?
C62 O67 Zn2 122.4(3) ?
C62 O67 Zn3 126.5(4) ?
Zn2 O67 Zn3 98.75(17) ?
C63 C68 H68A 109.5 ?
C63 C68 H68B 109.5 ?
H68A C68 H68B 109.5 ?
C63 C68 H68C 109.5 ?
H68A C68 H68C 109.5 ?
H68B C68 H68C 109.5 ?
F72 P69 F75 90.9(6) ?
F72 P69 F74 91.3(5) ?
F75 P69 F74 176.4(4) ?
F72 P69 F70 89.7(4) ?
F75 P69 F70 86.5(4) ?
F74 P69 F70 96.3(5) ?
F72 P69 F73 175.7(5) ?
F75 P69 F73 93.3(5) ?
F74 P69 F73 84.5(5) ?
F70 P69 F73 89.7(3) ?
F72 P69 F71 97.0(5) ?
F75 P69 F71 87.9(4) ?
F74 P69 F71 89.1(4) ?
F70 P69 F71 171.2(4) ?
F73 P69 F71 84.0(3) ?
F82 P76 F79 93.4(6) ?
F82 P76 F80 90.8(5) ?
F79 P76 F80 90.2(4) ?
F82 P76 F77 94.9(6) ?
F79 P76 F77 89.8(3) ?
F80 P76 F77 174.4(5) ?
F82 P76 F81 173.5(7) ?
F79 P76 F81 92.0(5) ?
F80 P76 F81 85.6(5) ?
F77 P76 F81 88.8(5) ?
F82 P76 F78 89.9(5) ?
F79 P76 F78 176.5(5) ?
F80 P76 F78 90.8(3) ?
F77 P76 F78 88.9(3) ?
F81 P76 F78 84.8(4) ?
C84 O83 H83 109.5 ?
O83 C84 H84A 109.5 ?
O83 C84 H84B 109.5 ?
H84A C84 H84B 109.5 ?
O83 C84 H84C 109.5 ?
H84A C84 H84C 109.5 ?
H84B C84 H84C 109.5 ?

loop_
_geom_bond_atom_site_label_1
_geom_bond_atom_site_label_2
_geom_bond_distance
_geom_bond_publ_flag
Zn1 N25 2.078(5) y
Zn1 N8 2.080(5) y
Zn1 O16 2.131(4) y
Zn1 N1 2.141(5) y
Zn1 O33 2.153(4) y
Zn1 N18 2.158(5) y
Zn1 Zn2 3.0826(12) y
N1 C6 1.310(7) ?
N1 C2 1.345(8) ?
C2 C3 1.362(9) ?
C2 H2 0.9300 ?
C3 C4 1.365(11) ?
C3 H3 0.9300 ?
C4 C5 1.390(11) ?
C4 H4 0.9300 ?
C5 C6 1.407(9) ?
C5 H5 0.9300 ?
C6 C7 1.514(9) ?
C7 N8 1.472(7) ?
C7 H7A 0.9700 ?
C7 H7B 0.9700 ?
N8 C9 1.275(7) ?
C9 C10 1.477(9) ?
C9 H9 0.9300 ?
C10 C11 1.397(8) ?
C10 C15 1.413(9) ?
C11 O16 1.340(7) ?
C11 C12 1.415(8) ?
C12 C13 1.376(9) ?
C12 C17 1.528(9) ?
C13 C14 1.371(10) ?
C13 H13 0.9300 ?
C14 C15 1.369(10) ?
C14 H14 0.9300 ?
C15 H15 0.9300 ?
Zn2 O16 1.963(4) y
C17 H17A 0.9600 ?
C17 H17B 0.9600 ?
C17 H17C 0.9600 ?
N18 C23 1.339(7) ?
N18 C19 1.345(8) ?
C19 C20 1.372(9) ?
C19 H19 0.9300 ?
C20 C21 1.382(9) ?
C20 H20 0.9300 ?
C21 C22 1.360(9) ?
C21 H21 0.9300 ?
C22 C23 1.371(9) ?
C22 H22 0.9300 ?
C23 C24 1.489(8) ?
C24 N25 1.464(7) ?
C24 H24A 0.9700 ?
C24 H24B 0.9700 ?
N25 C26 1.273(7) ?
C26 C27 1.441(9) ?
C26 H26 0.9300 ?
C27 C32 1.415(8) ?
C27 C28 1.424(8) ?
C28 O33 1.354(6) ?
C28 C29 1.405(8) ?
C29 C30 1.377(8) ?
C29 C34 1.503(9) ?
C30 C31 1.384(9) ?
C30 H30 0.9300 ?
C31 C32 1.372(10) ?
C31 H31 0.9300 ?
C32 H32 0.9300 ?
Zn2 O33 1.944(4) y
C34 H34A 0.9600 ?
C34 H34B 0.9600 ?
C34 H34C 0.9600 ?
Zn2 O67 1.953(4) y
Zn2 O50 1.966(4) y
Zn2 Zn3 3.0967(12) y
Zn3 N59 2.090(5) y
Zn3 N42 2.117(5) y
Zn3 O67 2.124(4) y
Zn3 O50 2.134(4) y
Zn3 N52 2.173(5) y
Zn3 N35 2.178(5) y
N35 C40 1.342(7) ?
N35 C36 1.351(8) ?
C36 C37 1.365(9) ?
C36 H36 0.9300 ?
C37 C38 1.367(9) ?
C37 H37 0.9300 ?
C38 C39 1.369(9) ?
C38 H38 0.9300 ?
C39 C40 1.394(8) ?
C39 H39 0.9300 ?
C40 C41 1.490(9) ?
C41 N42 1.465(7) ?
C41 H41A 0.9700 ?
C41 H41B 0.9700 ?
N42 C43 1.291(7) ?
C43 C44 1.463(8) ?
C43 H43 0.9300 ?
C44 C49 1.379(8) ?
C44 C45 1.414(8) ?
C45 O50 1.346(7) ?
C45 C46 1.401(8) ?
C46 C47 1.386(9) ?
C46 C51 1.519(8) ?
C47 C48 1.402(9) ?
C47 H47 0.9300 ?
C48 C49 1.371(8) ?
C48 H48 0.9300 ?
C49 H49 0.9300 ?
C51 H51A 0.9600 ?
C51 H51B 0.9600 ?
C51 H51C 0.9600 ?
N52 C57 1.339(8) ?
N52 C53 1.344(8) ?
C53 C54 1.400(9) ?
C53 H53 0.9300 ?
C54 C55 1.385(11) ?
C54 H54 0.9300 ?
C55 C56 1.377(10) ?
C55 H55 0.9300 ?
C56 C57 1.398(9) ?
C56 H56 0.9300 ?
C57 C58 1.501(10) ?
C58 N59 1.464(8) ?
C58 H58A 0.9700 ?
C58 H58B 0.9700 ?
N59 C60 1.273(8) ?
C60 C61 1.447(9) ?
C60 H60 0.9300 ?
C61 C62 1.402(9) ?
C61 C66 1.430(9) ?
C62 O67 1.359(7) ?
C62 C63 1.414(9) ?
C63 C64 1.402(9) ?
C63 C68 1.487(9) ?
C64 C65 1.378(10) ?
C64 H64 0.9300 ?
C65 C66 1.361(10) ?
C65 H65 0.9300 ?
C66 H66 0.9300 ?
C68 H68A 0.9600 ?
C68 H68B 0.9600 ?
C68 H68C 0.9600 ?
P69 F72 1.475(6) ?
P69 F75 1.511(6) ?
P69 F74 1.528(6) ?
P69 F70 1.560(6) ?
P69 F73 1.573(6) ?
P69 F71 1.592(6) ?
P76 F82 1.448(6) ?
P76 F79 1.520(6) ?
P76 F80 1.531(5) ?
P76 F77 1.532(5) ?
P76 F81 1.543(7) ?
P76 F78 1.584(6) ?
O83 C84 1.407(11) ?
O83 H83 0.8200 ?
C84 H84A 0.9600 ?
C84 H84B 0.9600 ?
C84 H84C 0.9600 ?

loop_
_geom_hbond_atom_site_label_D
_geom_hbond_atom_site_label_H
_geom_hbond_atom_site_label_A
_geom_hbond_site_symmetry_A
_geom_hbond_distance_DH
_geom_hbond_distance_HA
_geom_hbond_distance_DA
_geom_hbond_angle_DHA
O83 H83 F80 . 0.82 2.35 3.112(10) 154
C36 H36 F82 . 0.93 2.43 3.230(10) 145
C41 H41A F71 4_576 0.97 2.53 3.140(9) 121
C58 H58B F74 . 0.97 2.40 3.302(11) 154

_cod_database_fobs_code 2020115
